data_4311036
loop_
_publ_author_name
'Firasat Hussain'
'Ulrich Kortz'
'Ronald J. Clark'

_publ_contact_author_address
; 
International University Bremen
School of Engineering and Science
Campus Ring 1
28759 Bremen
Germany
;
_publ_contact_author_email
;
u.kortz@iu-bremen.de
;
_publ_contact_author_fax
;
+49-421-200 3229
;
_publ_contact_author_name
;
Ulrich KORTZ
;
_publ_contact_author_phone
;
+49-421-200 3235
;
_publ_section_title
;
 The Bis-Phenyltin Substituted, Lone Pair Containing Tungstoarsenate
 [(C~6~H~5~Sn)~2~As~2~W~19~O~67~(H~2~O)]^8-^
;
_journal_name_full 'Inorganic Chemistry'
_journal_page_first 3237
_journal_page_last 3241
_journal_paper_doi 10.1021/ic049797b
_journal_volume 43
_journal_year 2004
_chemical_formula_sum 'C12 H75 As2 N7 Na O85.5 Sn2 W19'
_chemical_formula_weight 5594.12
_chemical_name_systematic
; 
 ? 
;
_space_group_IT_number 14
_symmetry_cell_setting monoclinic
_symmetry_space_group_name_Hall '-P 2ybc'
_symmetry_space_group_name_H-M 'P 1 21/c 1'
_atom_sites_solution_hydrogens geom
_atom_sites_solution_primary direct
_atom_sites_solution_secondary difmap
_audit_creation_method 'manual editing of SHELXL-97 file'
_cell_angle_alpha 90.00
_cell_angle_beta 106.223(2)
_cell_angle_gamma 90.00
_cell_formula_units_Z 4
_cell_length_a 18.3127(17)
_cell_length_b 24.403(2)
_cell_length_c 22.965(2)
_cell_measurement_reflns_used 9677
_cell_measurement_temperature 163(2)
_cell_measurement_theta_max 28.29
_cell_measurement_theta_min 2.32
_cell_volume 9854.1(15)
_computing_structure_refinement 'SHELXL-97 (Sheldrick, 1997)'
_computing_structure_solution 'SHELXS-97 (Sheldrick, 1990)'
_diffrn_ambient_temperature 163(2)
_diffrn_measured_fraction_theta_full 0.998
_diffrn_measured_fraction_theta_max 0.998
_diffrn_measurement_device_type 'CCD area detector'
_diffrn_measurement_method 'phi and omega scans'
_diffrn_radiation_monochromator graphite
_diffrn_radiation_source 'fine-focus sealed tube'
_diffrn_radiation_type MoK\a
_diffrn_radiation_wavelength 0.71073
_diffrn_reflns_av_R_equivalents 0.0996
_diffrn_reflns_av_sigmaI/netI 0.0714
_diffrn_reflns_limit_h_max 24
_diffrn_reflns_limit_h_min -24
_diffrn_reflns_limit_k_max 32
_diffrn_reflns_limit_k_min -32
_diffrn_reflns_limit_l_max 30
_diffrn_reflns_limit_l_min -30
_diffrn_reflns_number 134225
_diffrn_reflns_theta_full 28.31
_diffrn_reflns_theta_max 28.31
_diffrn_reflns_theta_min 1.67
_diffrn_standards_decay_% 0
_exptl_absorpt_coefficient_mu 23.354
_exptl_absorpt_correction_T_max 0.1526
_exptl_absorpt_correction_T_min 0.0533
_exptl_absorpt_correction_type multi-scan
_exptl_absorpt_process_details SADABS
_exptl_crystal_colour colorless
_exptl_crystal_density_diffrn 3.726
_exptl_crystal_density_method 'not measured'
_exptl_crystal_description block
_exptl_crystal_F_000 9580
_exptl_crystal_size_max 0.12
_exptl_crystal_size_mid 0.10
_exptl_crystal_size_min 0.07
_refine_diff_density_max 3.321
_refine_diff_density_min -3.913
_refine_diff_density_rms 0.476
_refine_ls_extinction_method none
_refine_ls_goodness_of_fit_ref 1.201
_refine_ls_hydrogen_treatment mixed
_refine_ls_matrix_type full
_refine_ls_number_parameters 665
_refine_ls_number_reflns 24493
_refine_ls_number_restraints 0
_refine_ls_restrained_S_all 1.201
_refine_ls_R_factor_all 0.0957
_refine_ls_R_factor_gt 0.0753
_refine_ls_shift/su_max 0.003
_refine_ls_shift/su_mean 0.000
_refine_ls_structure_factor_coef Fsqd
_refine_ls_weighting_details 'calc w=1/[\s^2^(Fo^2^)+(0.0396P)^2^+376.3360P] where P=(Fo^2^+2Fc^2^)/3'
_refine_ls_weighting_scheme calc
_refine_ls_wR_factor_gt 0.1459
_refine_ls_wR_factor_ref 0.1537
_reflns_number_gt 19887
_reflns_number_total 24493
_reflns_threshold_expression >2sigma(I)
_cod_data_source_file ic049797bsi20040308_105955.cif
_cod_data_source_block uk274abs
_cod_depositor_comments
;
The following automatic conversions were performed:
'_symmetry_cell_setting' value 'Monoclinic' changed to 'monoclinic'
according to '/home/saulius/struct/CIF-dictionaries/cif_core.dic'
dictionary named 'cif_core.dic' version 2.4.1 from 2010-06-29.

Automatic conversion script
Id: cif_fix_enum 1527 2010-12-29 10:47:43Z saulius 
;
_cod_original_cell_volume 9854.0(16)
_cod_database_code 4311036

loop_
_symmetry_equiv_pos_as_xyz
'x, y, z'
'-x, y+1/2, -z+1/2'
'-x, -y, -z'
'x, -y-1/2, z-1/2'

loop_
_atom_site_label
_atom_site_type_symbol
_atom_site_fract_x
_atom_site_fract_y
_atom_site_fract_z
_atom_site_U_iso_or_equiv
_atom_site_adp_type
_atom_site_occupancy
_atom_site_symmetry_multiplicity
_atom_site_calc_flag
_atom_site_refinement_flags
_atom_site_disorder_assembly
_atom_site_disorder_group
W1 W 0.28035(5) 0.74957(4) 0.19133(4) 0.02201(17) Uani 1 1 d . . .
W2 W 0.21978(4) 0.71587(4) 0.02774(4) 0.02170(17) Uani 1 1 d . . .
W3 W 0.23865(5) 0.85998(4) 0.07663(4) 0.02322(17) Uani 1 1 d . . .
W4 W 0.43704(5) 0.67212(3) 0.20776(3) 0.01801(16) Uani 1 1 d . . .
W5 W 0.37762(4) 0.63985(3) 0.04472(3) 0.01815(15) Uani 1 1 d . . .
W6 W 0.33552(4) 0.74060(3) -0.05975(3) 0.01925(16) Uani 1 1 d . . .
W7 W 0.35559(5) 0.88606(3) -0.01031(3) 0.02053(16) Uani 1 1 d . . .
W8 W 0.41119(5) 0.91461(3) 0.13805(4) 0.02008(16) Uani 1 1 d . . .
W9 W 0.45304(4) 0.80353(3) 0.25169(3) 0.01744(15) Uani 1 1 d . . .
W10 W 0.77654(5) 0.67457(3) 0.20312(3) 0.01940(16) Uani 1 1 d . . .
W11 W 0.71796(5) 0.64221(3) 0.03987(3) 0.01890(16) Uani 1 1 d . . .
W12 W 0.68112(4) 0.74147(3) -0.06480(3) 0.01689(15) Uani 1 1 d . . .
W13 W 0.69451(5) 0.88720(3) -0.01448(3) 0.01940(16) Uani 1 1 d . . .
W14 W 0.74699(5) 0.91610(3) 0.13445(3) 0.02004(16) Uani 1 1 d . . .
W15 W 0.79051(4) 0.80597(3) 0.24844(3) 0.02014(16) Uani 1 1 d . . .
W16 W 0.91842(5) 0.75310(4) 0.18333(4) 0.02347(17) Uani 1 1 d . . .
W17 W 0.86056(5) 0.71993(4) 0.02000(4) 0.02232(17) Uani 1 1 d . . .
W18 W 0.87484(5) 0.86425(4) 0.06886(4) 0.02288(17) Uani 1 1 d . . .
W19 W 0.52634(4) 0.80405(3) -0.01070(3) 0.01792(15) Uani 1 1 d . . .
Sn1 Sn 0.60150(7) 0.86427(5) 0.19778(5) 0.0154(2) Uani 1 1 d . . .
Sn2 Sn 0.57739(7) 0.64823(5) 0.12514(5) 0.0143(2) Uani 1 1 d . . .
As1 As 0.41685(10) 0.77552(7) 0.09651(8) 0.0135(3) Uani 1 1 d . . .
As2 As 0.71395(10) 0.77704(8) 0.09302(8) 0.0145(3) Uani 1 1 d . . .
Na1 Na 0.6246(5) 0.7292(3) 0.2573(3) 0.0232(17) Uani 1 1 d . . .
O1A1 O 0.3501(7) 0.7322(5) 0.0445(6) 0.018(3) Uiso 1 1 d . . .
O2A1 O 0.3633(7) 0.8369(5) 0.0808(5) 0.015(2) Uiso 1 1 d . . .
O3A1 O 0.3910(7) 0.7565(5) 0.1633(5) 0.015(2) Uiso 1 1 d . . .
O1A2 O 0.7435(8) 0.7349(5) 0.0402(6) 0.020(3) Uiso 1 1 d . . .
O2A2 O 0.7542(7) 0.8401(5) 0.0758(5) 0.016(3) Uiso 1 1 d . . .
O3A2 O 0.7886(7) 0.7586(5) 0.1595(6) 0.018(3) Uiso 1 1 d . . .
O12 O 0.2407(7) 0.7146(5) 0.1126(5) 0.017(3) Uiso 1 1 d . . .
O13 O 0.2519(8) 0.8172(5) 0.1473(6) 0.022(3) Uiso 1 1 d . . .
O14 O 0.3342(7) 0.6841(5) 0.2191(5) 0.017(3) Uiso 1 1 d . . .
O19 O 0.3496(8) 0.7900(5) 0.2530(6) 0.021(3) Uiso 1 1 d . . .
O1T O 0.2064(9) 0.7410(6) 0.2215(7) 0.031(3) Uiso 1 1 d . . .
O23 O 0.2129(8) 0.7922(6) 0.0322(6) 0.027(3) Uiso 1 1 d . . .
O25 O 0.2680(8) 0.6458(5) 0.0308(6) 0.022(3) Uiso 1 1 d . . .
O26 O 0.2369(8) 0.7266(6) -0.0507(6) 0.024(3) Uiso 1 1 d . . .
O2T O 0.1260(9) 0.6965(6) 0.0050(7) 0.033(3) Uiso 1 1 d . . .
O37 O 0.2567(8) 0.8922(6) 0.0040(6) 0.025(3) Uiso 1 1 d . . .
O38 O 0.3017(8) 0.9161(5) 0.1220(6) 0.022(3) Uiso 1 1 d . . .
O3T O 0.1513(9) 0.8871(6) 0.0698(7) 0.031(3) Uiso 1 1 d . . .
O45 O 0.3857(8) 0.6424(5) 0.1302(6) 0.020(3) Uiso 1 1 d . . .
O49 O 0.4722(8) 0.7263(5) 0.2697(6) 0.021(3) Uiso 1 1 d . . .
O4T O 0.4605(8) 0.6149(6) 0.2514(6) 0.027(3) Uiso 1 1 d . . .
O4SN O 0.5234(7) 0.6841(5) 0.1806(6) 0.018(3) Uiso 1 1 d . . .
O56 O 0.3616(7) 0.6652(5) -0.0382(5) 0.016(3) Uiso 1 1 d . . .
O5T O 0.3810(8) 0.5701(6) 0.0346(6) 0.027(3) Uiso 1 1 d . . .
O5SN O 0.4790(7) 0.6602(5) 0.0619(6) 0.018(3) Uiso 1 1 d . . .
O67 O 0.3229(8) 0.8164(6) -0.0464(6) 0.023(3) Uiso 1 1 d . . .
O6T O 0.3142(8) 0.7378(6) -0.1374(6) 0.026(3) Uiso 1 1 d . . .
O619 O 0.4429(8) 0.7555(5) -0.0374(6) 0.021(3) Uiso 1 1 d . . .
O78 O 0.3945(7) 0.9361(5) 0.0545(6) 0.018(3) Uiso 1 1 d . . .
O7T O 0.3405(8) 0.9274(6) -0.0730(6) 0.026(3) Uiso 1 1 d . . .
O719 O 0.4548(7) 0.8603(5) -0.0041(5) 0.016(3) Uiso 1 1 d . . .
O89 O 0.4153(7) 0.8690(5) 0.2052(6) 0.018(3) Uiso 1 1 d . . .
O8T O 0.4322(9) 0.9777(6) 0.1722(7) 0.029(3) Uiso 1 1 d . . .
O8SN O 0.5048(7) 0.8896(5) 0.1350(6) 0.018(3) Uiso 1 1 d . . .
O9T O 0.4882(8) 0.8308(6) 0.3226(6) 0.025(3) Uiso 1 1 d . . .
O9SN O 0.5367(7) 0.8049(5) 0.2201(5) 0.015(2) Uiso 1 1 d . . .
O101 O 0.7720(8) 0.6451(5) 0.1255(6) 0.020(3) Uiso 1 1 d . . .
O105 O 0.7863(8) 0.7277(6) 0.2658(6) 0.026(3) Uiso 1 1 d . . .
O106 O 0.8846(7) 0.6859(5) 0.2116(6) 0.020(3) Uiso 1 1 d . . .
O10S O 0.6715(7) 0.6849(5) 0.1786(6) 0.020(3) Uiso 1 1 d . . .
O10T O 0.7877(9) 0.6146(6) 0.2454(7) 0.029(3) Uiso 1 1 d . . .
O112 O 0.6743(7) 0.6664(5) -0.0438(5) 0.015(3) Uiso 1 1 d . . .
O117 O 0.8164(7) 0.6493(5) 0.0232(6) 0.018(3) Uiso 1 1 d . . .
O11S O 0.6295(7) 0.6604(5) 0.0572(6) 0.017(3) Uiso 1 1 d . . .
O11T O 0.7097(8) 0.5727(6) 0.0293(6) 0.023(3) Uiso 1 1 d . . .
O123 O 0.7018(7) 0.8179(5) -0.0544(5) 0.017(3) Uiso 1 1 d . . .
O127 O 0.7870(7) 0.7305(5) -0.0567(6) 0.019(3) Uiso 1 1 d . . .
O129 O 0.5910(7) 0.7573(5) -0.0407(5) 0.016(3) Uiso 1 1 d . . .
O12T O 0.6460(7) 0.7365(5) -0.1413(6) 0.019(3) Uiso 1 1 d . . .
O134 O 0.7044(8) 0.9378(6) 0.0520(6) 0.023(3) Uiso 1 1 d . . .
O138 O 0.8034(8) 0.8938(6) -0.0014(6) 0.022(3) Uiso 1 1 d . . .
O139 O 0.6041(8) 0.8592(5) -0.0043(6) 0.021(3) Uiso 1 1 d . . .
O13T O 0.6637(8) 0.9286(6) -0.0766(6) 0.023(3) Uiso 1 1 d . . .
O145 O 0.7954(8) 0.8702(5) 0.2025(6) 0.021(3) Uiso 1 1 d . . .
O148 O 0.8453(9) 0.9201(6) 0.1170(7) 0.031(3) Uiso 1 1 d . . .
O14S O 0.6549(7) 0.8884(5) 0.1353(5) 0.016(3) Uiso 1 1 d . . .
O14T O 0.7522(8) 0.9785(6) 0.1696(6) 0.023(3) Uiso 1 1 d . . .
O156 O 0.8966(8) 0.7905(6) 0.2482(6) 0.026(3) Uiso 1 1 d . . .
O15S O 0.6847(7) 0.8062(5) 0.2203(6) 0.019(3) Uiso 1 1 d . . .
O15T O 0.8075(8) 0.8323(6) 0.3199(6) 0.022(3) Uiso 1 1 d . . .
O167 O 0.9028(8) 0.7188(5) 0.1047(6) 0.021(3) Uiso 1 1 d . . .
O168 O 0.9124(8) 0.8212(6) 0.1395(6) 0.023(3) Uiso 1 1 d . . .
O16T O 1.0124(9) 0.7468(6) 0.2107(7) 0.034(4) Uiso 1 1 d . . .
O178 O 0.8713(8) 0.7976(6) 0.0257(6) 0.024(3) Uiso 1 1 d . . .
O17T O 0.9379(9) 0.7021(6) -0.0031(7) 0.029(3) Uiso 1 1 d . . .
O18T O 0.9552(9) 0.8935(6) 0.0605(7) 0.034(4) Uiso 1 1 d . . .
O19T O 0.5530(9) 0.7826(6) 0.0631(7) 0.033(3) Uiso 1 1 d . . .
O1WW O 0.4897(8) 0.8319(5) -0.1098(6) 0.020(3) Uiso 1 1 d . . .
C1 C 0.6311(13) 0.9214(9) 0.2686(10) 0.030(5) Uiso 1 1 d . . .
C2 C 0.6337(12) 0.9781(8) 0.2572(9) 0.024(4) Uiso 1 1 d . . .
C3 C 0.6539(14) 1.0149(10) 0.3023(11) 0.036(5) Uiso 1 1 d . . .
C4 C 0.6755(13) 0.9985(9) 0.3642(10) 0.032(5) Uiso 1 1 d . . .
C5 C 0.6742(13) 0.9416(9) 0.3769(10) 0.029(5) Uiso 1 1 d . . .
C6 C 0.6530(12) 0.9037(8) 0.3291(9) 0.024(4) Uiso 1 1 d . . .
C7 C 0.5858(11) 0.5632(8) 0.1443(9) 0.021(4) Uiso 1 1 d . . .
C8 C 0.6521(13) 0.5345(9) 0.1426(10) 0.032(5) Uiso 1 1 d . . .
C9 C 0.6590(13) 0.4789(9) 0.1547(10) 0.030(5) Uiso 1 1 d . . .
C10 C 0.5997(16) 0.4516(11) 0.1707(12) 0.045(6) Uiso 1 1 d . . .
C11 C 0.5362(13) 0.4777(9) 0.1757(10) 0.030(5) Uiso 1 1 d . . .
C12 C 0.5285(13) 0.5344(9) 0.1594(10) 0.031(5) Uiso 1 1 d . . .
O1W O 1.0050(11) 0.6469(8) -0.0555(8) 0.048(5) Uiso 1 1 d . . .
O2W O 0.5511(10) 0.9782(7) 0.0505(8) 0.042(4) Uiso 1 1 d . . .
O3W O 0.5071(10) 0.8616(7) 0.4427(8) 0.041(4) Uiso 1 1 d . . .
O4W O 0.6550(10) 0.6504(7) 0.3127(8) 0.043(4) Uiso 1 1 d . . .
O5W O 1.0076(10) 0.8343(7) -0.0663(8) 0.044(4) Uiso 1 1 d . . .
O6W O 0.3190(10) 1.0383(7) 0.2051(8) 0.046(4) Uiso 1 1 d . . .
O7W O 0.4484(12) 0.4687(9) 0.0166(9) 0.060(5) Uiso 1 1 d . . .
O8W O 0.4816(12) 0.9387(9) -0.1315(10) 0.063(6) Uiso 1 1 d . . .
O9W O 0.2110(13) 0.9320(9) 0.2116(10) 0.064(6) Uiso 1 1 d . . .
O10W O 0.0610(14) 0.7815(10) 0.0840(11) 0.076(7) Uiso 1 1 d . . .
O11W O 0.0900(15) 0.8514(11) 0.1862(12) 0.086(8) Uiso 1 1 d . . .
O12W O 0.2847(14) 0.6184(10) 0.3038(11) 0.079(7) Uiso 1 1 d . . .
O13W O 0.9968(15) 0.7802(11) 0.3689(12) 0.085(8) Uiso 1 1 d . . .
O14W O 0.2384(15) 0.6437(11) -0.1996(12) 0.084(8) Uiso 1 1 d . . .
O15W O 1.0708(15) 0.6662(10) 0.1232(11) 0.083(7) Uiso 1 1 d . . .
O16W O 0.2018(16) 0.6074(12) -0.0988(13) 0.096(8) Uiso 1 1 d . . .
O17W O 0.8552(18) 0.5161(12) 0.2398(13) 0.105(9) Uiso 1 1 d . . .
O18W O 0.0400(16) 0.9385(11) 0.0046(12) 0.023(6) Uiso 0.50 1 d P . .
O19W O 0.875(2) 0.8973(14) 0.4184(15) 0.041(8) Uiso 0.50 1 d P . .
O20W O 0.8391(19) 0.6714(13) 0.3830(14) 0.036(7) Uiso 0.50 1 d P . .
O21W O 0.8170(19) 0.9547(14) -0.1191(15) 0.039(8) Uiso 0.50 1 d P . .
O22W O 0.981(2) 0.9025(15) 0.2430(16) 0.047(9) Uiso 0.50 1 d P . .
O23W O 1.033(3) 0.6202(18) 0.012(2) 0.067(12) Uiso 0.50 1 d P . .
O24W O 0.978(2) 0.6168(14) 0.2976(15) 0.042(8) Uiso 0.50 1 d P . .
O25W O 0.196(3) 0.6000(18) 0.1380(19) 0.063(11) Uiso 0.50 1 d P . .
O26W O 0.992(3) 0.5037(19) 0.296(2) 0.072(13) Uiso 0.50 1 d P . .
O27W O 0.040(3) 0.5921(18) -0.136(2) 0.066(12) Uiso 0.50 1 d P . .
O28W O 0.133(3) 0.7301(18) -0.168(2) 0.068(12) Uiso 0.50 1 d P . .
O29W O 0.830(3) 1.0136(19) 0.012(2) 0.071(13) Uiso 0.50 1 d P . .
O30W O 0.056(3) 0.491(2) -0.074(2) 0.088(16) Uiso 0.50 1 d P . .
O31W O 0.171(3) 0.535(2) 0.222(2) 0.085(15) Uiso 0.50 1 d P . .
O32W O 0.144(4) 0.841(2) -0.103(3) 0.105(19) Uiso 0.50 1 d P . .

loop_
_atom_site_aniso_label
_atom_site_aniso_U_11
_atom_site_aniso_U_22
_atom_site_aniso_U_33
_atom_site_aniso_U_23
_atom_site_aniso_U_13
_atom_site_aniso_U_12
W1 0.0177(4) 0.0327(5) 0.0185(4) -0.0007(3) 0.0099(3) -0.0031(3)
W2 0.0149(4) 0.0316(4) 0.0193(4) -0.0019(3) 0.0060(3) -0.0032(3)
W3 0.0171(4) 0.0300(4) 0.0236(4) -0.0006(3) 0.0076(3) 0.0055(3)
W4 0.0230(4) 0.0175(4) 0.0156(3) 0.0008(3) 0.0089(3) -0.0030(3)
W5 0.0202(4) 0.0181(4) 0.0170(3) -0.0006(3) 0.0066(3) -0.0029(3)
W6 0.0198(4) 0.0246(4) 0.0142(3) 0.0010(3) 0.0063(3) -0.0002(3)
W7 0.0215(4) 0.0231(4) 0.0177(4) 0.0036(3) 0.0067(3) 0.0048(3)
W8 0.0216(4) 0.0183(4) 0.0208(4) -0.0013(3) 0.0065(3) 0.0036(3)
W9 0.0201(4) 0.0194(4) 0.0145(3) -0.0022(3) 0.0078(3) -0.0007(3)
W10 0.0198(4) 0.0225(4) 0.0160(3) 0.0030(3) 0.0052(3) 0.0040(3)
W11 0.0238(4) 0.0181(4) 0.0169(3) 0.0019(3) 0.0092(3) 0.0042(3)
W12 0.0186(4) 0.0194(4) 0.0143(3) 0.0020(3) 0.0072(3) 0.0010(3)
W13 0.0230(4) 0.0203(4) 0.0166(3) 0.0006(3) 0.0083(3) -0.0026(3)
W14 0.0219(4) 0.0214(4) 0.0186(4) -0.0032(3) 0.0084(3) -0.0056(3)
W15 0.0181(4) 0.0251(4) 0.0169(3) -0.0019(3) 0.0043(3) 0.0000(3)
W16 0.0152(4) 0.0345(5) 0.0206(4) 0.0005(3) 0.0048(3) 0.0017(3)
W17 0.0169(4) 0.0308(4) 0.0219(4) -0.0007(3) 0.0099(3) 0.0035(3)
W18 0.0173(4) 0.0291(4) 0.0248(4) 0.0004(3) 0.0099(3) -0.0051(3)
W19 0.0153(4) 0.0249(4) 0.0152(3) 0.0043(3) 0.0072(3) 0.0018(3)
Sn1 0.0177(6) 0.0134(6) 0.0160(6) -0.0005(4) 0.0061(5) -0.0001(5)
Sn2 0.0182(6) 0.0144(6) 0.0117(5) 0.0006(4) 0.0067(5) 0.0007(5)
As1 0.0131(8) 0.0163(9) 0.0130(8) 0.0008(7) 0.0067(7) -0.0006(7)
As2 0.0127(8) 0.0167(9) 0.0158(8) 0.0007(7) 0.0071(7) -0.0002(7)
Na1 0.040(5) 0.016(4) 0.014(3) 0.003(3) 0.010(3) 0.005(3)

loop_
_atom_type_symbol
_atom_type_description
_atom_type_scat_dispersion_real
_atom_type_scat_dispersion_imag
_atom_type_scat_source
N N 0.0061 0.0033 'International Tables Vol C Tables 4.2.6.8 and 6.1.1.4'
H H 0.0000 0.0000 'International Tables Vol C Tables 4.2.6.8 and 6.1.1.4'
O O 0.0106 0.0060 'International Tables Vol C Tables 4.2.6.8 and 6.1.1.4'
As As 0.0499 2.0058 'International Tables Vol C Tables 4.2.6.8 and 6.1.1.4'
W W -0.8490 6.8722 'International Tables Vol C Tables 4.2.6.8 and 6.1.1.4'
Sn Sn -0.6537 1.4246 'International Tables Vol C Tables 4.2.6.8 and 6.1.1.4'
C C 0.0033 0.0016 'International Tables Vol C Tables 4.2.6.8 and 6.1.1.4'
Na Na 0.0362 0.0249 'International Tables Vol C Tables 4.2.6.8 and 6.1.1.4'

loop_
_geom_angle_atom_site_label_1
_geom_angle_atom_site_label_2
_geom_angle_atom_site_label_3
_geom_angle
_geom_angle_site_symmetry_1
_geom_angle_site_symmetry_3
_geom_angle_publ_flag
O1T W1 O19 101.7(6) . . ?
O1T W1 O14 99.1(6) . . ?
O19 W1 O14 90.7(5) . . ?
O1T W1 O13 100.9(6) . . ?
O19 W1 O13 88.4(6) . . ?
O14 W1 O13 159.7(5) . . ?
O1T W1 O12 101.1(6) . . ?
O19 W1 O12 157.1(5) . . ?
O14 W1 O12 88.1(5) . . ?
O13 W1 O12 85.0(5) . . ?
O1T W1 O3A1 171.9(6) . . ?
O19 W1 O3A1 73.3(5) . . ?
O14 W1 O3A1 74.9(5) . . ?
O13 W1 O3A1 85.5(5) . . ?
O12 W1 O3A1 84.3(5) . . ?
O2T W2 O23 102.3(7) . . ?
O2T W2 O12 102.0(6) . . ?
O23 W2 O12 87.6(6) . . ?
O2T W2 O25 100.2(7) . . ?
O23 W2 O25 157.4(6) . . ?
O12 W2 O25 89.3(5) . . ?
O2T W2 O26 99.4(6) . . ?
O23 W2 O26 87.0(6) . . ?
O12 W2 O26 158.6(6) . . ?
O25 W2 O26 87.9(6) . . ?
O2T W2 O1A1 169.7(6) . . ?
O23 W2 O1A1 84.4(5) . . ?
O12 W2 O1A1 85.9(5) . . ?
O25 W2 O1A1 73.0(5) . . ?
O26 W2 O1A1 73.0(5) . . ?
O3T W3 O13 100.7(7) . . ?
O3T W3 O38 100.5(7) . . ?
O13 W3 O38 90.8(6) . . ?
O3T W3 O23 101.6(7) . . ?
O13 W3 O23 86.3(6) . . ?
O38 W3 O23 157.9(6) . . ?
O3T W3 O37 98.3(7) . . ?
O13 W3 O37 160.9(6) . . ?
O38 W3 O37 87.5(6) . . ?
O23 W3 O37 88.2(6) . . ?
O3T W3 O2A1 170.6(6) . . ?
O13 W3 O2A1 86.7(5) . . ?
O38 W3 O2A1 73.3(5) . . ?
O23 W3 O2A1 84.6(5) . . ?
O37 W3 O2A1 74.7(5) . . ?
O4T W4 O4SN 103.1(6) . . ?
O4T W4 O45 102.4(6) . . ?
O4SN W4 O45 89.4(5) . . ?
O4T W4 O49 98.7(6) . . ?
O4SN W4 O49 90.0(5) . . ?
O45 W4 O49 158.4(6) . . ?
O4T W4 O14 97.8(6) . . ?
O4SN W4 O14 159.2(5) . . ?
O45 W4 O14 86.6(5) . . ?
O49 W4 O14 86.3(5) . . ?
O4T W4 O3A1 167.5(6) . . ?
O4SN W4 O3A1 87.3(5) . . ?
O45 W4 O3A1 84.5(5) . . ?
O49 W4 O3A1 73.9(5) . . ?
O14 W4 O3A1 72.0(5) . . ?
O4T W4 Na1 94.0(5) . . ?
O4SN W4 Na1 39.1(4) . . ?
O45 W4 Na1 128.4(4) . . ?
O49 W4 Na1 53.3(4) . . ?
O14 W4 Na1 139.3(4) . . ?
O3A1 W4 Na1 89.6(3) . . ?
O5T W5 O5SN 102.8(6) . . ?
O5T W5 O45 100.0(6) . . ?
O5SN W5 O45 89.3(5) . . ?
O5T W5 O56 100.6(6) . . ?
O5SN W5 O56 89.5(5) . . ?
O45 W5 O56 159.1(5) . . ?
O5T W5 O25 97.3(6) . . ?
O5SN W5 O25 159.9(6) . . ?
O45 W5 O25 87.0(5) . . ?
O56 W5 O25 87.1(5) . . ?
O5T W5 O1A1 168.8(6) . . ?
O5SN W5 O1A1 86.8(5) . . ?
O45 W5 O1A1 85.7(5) . . ?
O56 W5 O1A1 73.4(5) . . ?
O25 W5 O1A1 73.3(5) . . ?
O6T W6 O67 101.7(6) . . ?
O6T W6 O26 99.1(6) . . ?
O67 W6 O26 89.7(6) . . ?
O6T W6 O619 101.7(6) . . ?
O67 W6 O619 86.3(6) . . ?
O26 W6 O619 159.2(6) . . ?
O6T W6 O56 101.4(6) . . ?
O67 W6 O56 156.8(5) . . ?
O26 W6 O56 88.6(6) . . ?
O619 W6 O56 87.1(5) . . ?
O6T W6 O1A1 170.4(6) . . ?
O67 W6 O1A1 84.5(5) . . ?
O26 W6 O1A1 73.4(5) . . ?
O619 W6 O1A1 85.9(5) . . ?
O56 W6 O1A1 72.9(5) . . ?
O7T W7 O719 100.6(6) . . ?
O7T W7 O78 102.5(6) . . ?
O719 W7 O78 90.7(5) . . ?
O7T W7 O67 101.6(6) . . ?
O719 W7 O67 85.2(6) . . ?
O78 W7 O67 155.9(6) . . ?
O7T W7 O37 99.0(6) . . ?
O719 W7 O37 159.9(6) . . ?
O78 W7 O37 88.9(6) . . ?
O67 W7 O37 87.0(6) . . ?
O7T W7 O2A1 171.6(6) . . ?
O719 W7 O2A1 86.9(5) . . ?
O78 W7 O2A1 73.7(5) . . ?
O67 W7 O2A1 82.4(5) . . ?
O37 W7 O2A1 73.7(5) . . ?
O8T W8 O8SN 102.8(6) . . ?
O8T W8 O89 101.7(6) . . ?
O8SN W8 O89 90.6(6) . . ?
O8T W8 O78 99.4(6) . . ?
O8SN W8 O78 86.7(5) . . ?
O89 W8 O78 158.9(5) . . ?
O8T W8 O38 99.0(6) . . ?
O8SN W8 O38 157.9(6) . . ?
O89 W8 O38 88.2(6) . . ?
O78 W8 O38 86.4(5) . . ?
O8T W8 O2A1 169.7(6) . . ?
O8SN W8 O2A1 85.2(5) . . ?
O89 W8 O2A1 84.5(5) . . ?
O78 W8 O2A1 74.4(5) . . ?
O38 W8 O2A1 72.7(5) . . ?
O9T W9 O9SN 103.3(6) . . ?
O9T W9 O19 99.3(6) . . ?
O9SN W9 O19 157.3(5) . . ?
O9T W9 O89 100.7(6) . . ?
O9SN W9 O89 88.7(5) . . ?
O19 W9 O89 87.1(5) . . ?
O9T W9 O49 100.2(6) . . ?
O9SN W9 O49 88.9(5) . . ?
O19 W9 O49 87.2(6) . . ?
O89 W9 O49 159.0(5) . . ?
O9T W9 O3A1 169.3(6) . . ?
O9SN W9 O3A1 85.6(5) . . ?
O19 W9 O3A1 71.8(5) . . ?
O89 W9 O3A1 85.1(5) . . ?
O49 W9 O3A1 73.9(5) . . ?
O9T W9 Na1 94.0(5) . . ?
O9SN W9 Na1 38.8(4) . . ?
O19 W9 Na1 139.8(4) . . ?
O89 W9 Na1 127.5(4) . . ?
O49 W9 Na1 53.1(4) . . ?
O3A1 W9 Na1 89.5(3) . . ?
O10T W10 O10S 103.5(6) . . ?
O10T W10 O101 100.0(6) . . ?
O10S W10 O101 89.8(6) . . ?
O10T W10 O105 100.3(6) . . ?
O10S W10 O105 90.4(6) . . ?
O101 W10 O105 159.1(6) . . ?
O10T W10 O106 96.0(6) . . ?
O10S W10 O106 160.5(5) . . ?
O101 W10 O106 85.7(5) . . ?
O105 W10 O106 87.1(6) . . ?
O10T W10 O3A2 167.4(6) . . ?
O10S W10 O3A2 88.0(5) . . ?
O101 W10 O3A2 85.1(5) . . ?
O105 W10 O3A2 74.0(5) . . ?
O106 W10 O3A2 72.7(5) . . ?
O10T W10 Na1 95.8(5) . . ?
O10S W10 Na1 39.1(4) . . ?
O101 W10 Na1 128.8(4) . . ?
O105 W10 Na1 53.6(5) . . ?
O106 W10 Na1 140.5(4) . . ?
O3A2 W10 Na1 89.9(3) . . ?
O11T W11 O11S 102.9(6) . . ?
O11T W11 O101 100.3(6) . . ?
O11S W11 O101 90.1(5) . . ?
O11T W11 O117 96.3(6) . . ?
O11S W11 O117 160.7(5) . . ?
O101 W11 O117 87.6(5) . . ?
O11T W11 O112 99.5(6) . . ?
O11S W11 O112 89.8(5) . . ?
O101 W11 O112 159.7(5) . . ?
O117 W11 O112 85.8(5) . . ?
O11T W11 O1A2 168.4(5) . . ?
O11S W11 O1A2 87.2(5) . . ?
O101 W11 O1A2 85.1(5) . . ?
O117 W11 O1A2 73.5(5) . . ?
O112 W11 O1A2 74.6(5) . . ?
O12T W12 O123 101.8(6) . . ?
O12T W12 O112 99.2(6) . . ?
O123 W12 O112 159.0(5) . . ?
O12T W12 O127 99.8(6) . . ?
O123 W12 O127 87.9(5) . . ?
O112 W12 O127 88.8(5) . . ?
O12T W12 O129 101.8(6) . . ?
O123 W12 O129 85.6(5) . . ?
O112 W12 O129 89.8(5) . . ?
O127 W12 O129 158.2(5) . . ?
O12T W12 O1A2 169.8(5) . . ?
O123 W12 O1A2 85.2(5) . . ?
O112 W12 O1A2 74.0(5) . . ?
O127 W12 O1A2 72.8(5) . . ?
O129 W12 O1A2 85.9(5) . . ?
O13T W13 O139 102.9(6) . . ?
O13T W13 O134 102.6(6) . . ?
O139 W13 O134 91.4(6) . . ?
O13T W13 O138 99.5(6) . . ?
O139 W13 O138 157.2(6) . . ?
O134 W13 O138 87.6(6) . . ?
O13T W13 O123 99.8(6) . . ?
O139 W13 O123 85.5(5) . . ?
O134 W13 O123 157.5(5) . . ?
O138 W13 O123 86.7(5) . . ?
O13T W13 O2A2 170.5(6) . . ?
O139 W13 O2A2 85.5(5) . . ?
O134 W13 O2A2 72.5(5) . . ?
O138 W13 O2A2 72.5(5) . . ?
O123 W13 O2A2 85.1(5) . . ?
O14T W14 O14S 104.7(6) . . ?
O14T W14 O134 100.1(6) . . ?
O14S W14 O134 89.5(6) . . ?
O14T W14 O145 100.5(6) . . ?
O14S W14 O145 89.6(6) . . ?
O134 W14 O145 159.0(6) . . ?
O14T W14 O148 96.9(6) . . ?
O14S W14 O148 158.4(6) . . ?
O134 W14 O148 85.8(6) . . ?
O145 W14 O148 87.3(6) . . ?
O14T W14 O2A2 168.6(5) . . ?
O14S W14 O2A2 85.0(5) . . ?
O134 W14 O2A2 73.7(5) . . ?
O145 W14 O2A2 85.3(5) . . ?
O148 W14 O2A2 73.4(5) . . ?
O15T W15 O15S 103.0(6) . . ?
O15T W15 O145 101.5(6) . . ?
O15S W15 O145 90.6(6) . . ?
O15T W15 O105 100.2(6) . . ?
O15S W15 O105 88.7(6) . . ?
O145 W15 O105 157.9(6) . . ?
O15T W15 O156 99.1(6) . . ?
O15S W15 O156 157.7(6) . . ?
O145 W15 O156 87.5(6) . . ?
O105 W15 O156 84.8(6) . . ?
O15T W15 O3A2 168.3(6) . . ?
O15S W15 O3A2 86.4(5) . . ?
O145 W15 O3A2 85.1(5) . . ?
O105 W15 O3A2 72.8(5) . . ?
O156 W15 O3A2 71.3(5) . . ?
O15T W15 Na1 94.1(5) . . ?
O15S W15 Na1 38.2(4) . . ?
O145 W15 Na1 128.8(4) . . ?
O105 W15 Na1 53.3(4) . . ?
O156 W15 Na1 137.8(4) . . ?
O3A2 W15 Na1 89.1(3) . . ?
O16T W16 O156 99.9(7) . . ?
O16T W16 O106 100.9(7) . . ?
O156 W16 O106 89.3(6) . . ?
O16T W16 O168 100.3(7) . . ?
O156 W16 O168 90.1(6) . . ?
O106 W16 O168 158.6(6) . . ?
O16T W16 O167 100.3(7) . . ?
O156 W16 O167 159.7(6) . . ?
O106 W16 O167 88.2(5) . . ?
O168 W16 O167 85.0(6) . . ?
O16T W16 O3A2 171.8(6) . . ?
O156 W16 O3A2 74.0(5) . . ?
O106 W16 O3A2 73.8(5) . . ?
O168 W16 O3A2 85.5(5) . . ?
O167 W16 O3A2 85.9(5) . . ?
O17T W17 O167 100.4(6) . . ?
O17T W17 O178 101.4(6) . . ?
O167 W17 O178 86.5(6) . . ?
O17T W17 O117 100.3(6) . . ?
O167 W17 O117 90.2(5) . . ?
O178 W17 O117 158.3(6) . . ?
O17T W17 O127 100.4(6) . . ?
O167 W17 O127 159.1(6) . . ?
O178 W17 O127 87.8(6) . . ?
O117 W17 O127 87.8(5) . . ?
O17T W17 O1A2 171.0(6) . . ?
O167 W17 O1A2 86.1(5) . . ?
O178 W17 O1A2 85.1(5) . . ?
O117 W17 O1A2 73.3(5) . . ?
O127 W17 O1A2 73.4(5) . . ?
O18T W18 O168 102.2(7) . . ?
O18T W18 O178 101.9(7) . . ?
O168 W18 O178 85.6(6) . . ?
O18T W18 O138 99.0(7) . . ?
O168 W18 O138 158.7(6) . . ?
O178 W18 O138 88.1(6) . . ?
O18T W18 O148 99.2(7) . . ?
O168 W18 O148 89.7(6) . . ?
O178 W18 O148 158.9(6) . . ?
O138 W18 O148 89.0(6) . . ?
O18T W18 O2A2 169.3(6) . . ?
O168 W18 O2A2 85.7(5) . . ?
O178 W18 O2A2 85.6(5) . . ?
O138 W18 O2A2 73.5(5) . . ?
O148 W18 O2A2 73.5(5) . . ?
O19T W19 O619 96.4(7) . . ?
O19T W19 O129 98.1(6) . . ?
O619 W19 O129 92.0(5) . . ?
O19T W19 O719 98.7(6) . . ?
O619 W19 O719 88.1(5) . . ?
O129 W19 O719 163.1(5) . . ?
O19T W19 O139 97.9(7) . . ?
O619 W19 O139 165.8(5) . . ?
O129 W19 O139 85.8(5) . . ?
O719 W19 O139 90.0(5) . . ?
O19T W19 O1WW 179.3(7) . . ?
O619 W19 O1WW 82.9(5) . . ?
O129 W19 O1WW 81.8(5) . . ?
O719 W19 O1WW 81.4(5) . . ?
O139 W19 O1WW 82.8(5) . . ?
O9SN Sn1 O14S 144.6(5) . . ?
O9SN Sn1 O15S 83.5(5) . . ?
O14S Sn1 O15S 84.7(5) . . ?
O9SN Sn1 O8SN 86.7(5) . . ?
O14S Sn1 O8SN 84.7(5) . . ?
O15S Sn1 O8SN 146.0(5) . . ?
O9SN Sn1 C1 108.7(7) . . ?
O14S Sn1 C1 106.5(7) . . ?
O15S Sn1 C1 104.6(7) . . ?
O8SN Sn1 C1 109.4(7) . . ?
O9SN Sn1 Na1 41.7(4) . . ?
O14S Sn1 Na1 120.7(4) . . ?
O15S Sn1 Na1 42.0(4) . . ?
O8SN Sn1 Na1 122.7(4) . . ?
C1 Sn1 Na1 110.0(6) . . ?
O5SN Sn2 O4SN 83.9(5) . . ?
O5SN Sn2 O10S 145.0(5) . . ?
O4SN Sn2 O10S 84.8(5) . . ?
O5SN Sn2 O11S 86.7(5) . . ?
O4SN Sn2 O11S 145.7(5) . . ?
O10S Sn2 O11S 84.2(5) . . ?
O5SN Sn2 C7 107.1(7) . . ?
O4SN Sn2 C7 108.3(6) . . ?
O10S Sn2 C7 107.9(7) . . ?
O11S Sn2 C7 106.0(6) . . ?
O5SN Sn2 Na1 120.0(4) . . ?
O4SN Sn2 Na1 42.1(4) . . ?
O10S Sn2 Na1 42.8(4) . . ?
O11S Sn2 Na1 121.1(4) . . ?
C7 Sn2 Na1 112.7(5) . . ?
O2A1 As1 O3A1 97.4(6) . . ?
O2A1 As1 O1A1 97.3(6) . . ?
O3A1 As1 O1A1 97.1(6) . . ?
O1A2 As2 O2A2 97.1(6) . . ?
O1A2 As2 O3A2 97.5(6) . . ?
O2A2 As2 O3A2 98.1(6) . . ?
O4W Na1 O12T 78.8(6) . 4_576 ?
O4W Na1 O4SN 92.3(6) . . ?
O12T Na1 O4SN 138.1(6) 4_576 . ?
O4W Na1 O9SN 149.9(6) . . ?
O12T Na1 O9SN 89.4(5) 4_576 . ?
O4SN Na1 O9SN 78.2(5) . . ?
O4W Na1 O15S 140.8(7) . . ?
O12T Na1 O15S 95.9(5) 4_576 . ?
O4SN Na1 O15S 114.9(5) . . ?
O9SN Na1 O15S 67.4(5) . . ?
O4W Na1 O10S 87.6(6) . . ?
O12T Na1 O10S 150.5(6) 4_576 . ?
O4SN Na1 O10S 67.7(5) . . ?
O9SN Na1 O10S 114.1(5) . . ?
O15S Na1 O10S 78.4(5) . . ?
O4W Na1 O49 91.0(6) . . ?
O12T Na1 O49 79.2(5) 4_576 . ?
O4SN Na1 O49 59.9(4) . . ?
O9SN Na1 O49 59.4(4) . . ?
O15S Na1 O49 126.6(5) . . ?
O10S Na1 O49 127.5(5) . . ?
O4W Na1 O105 82.3(6) . . ?
O12T Na1 O105 92.9(5) 4_576 . ?
O4SN Na1 O105 126.7(5) . . ?
O9SN Na1 O105 126.3(5) . . ?
O15S Na1 O105 59.0(5) . . ?
O10S Na1 O105 59.1(5) . . ?
O49 Na1 O105 170.6(5) . . ?
O4W Na1 Sn2 88.3(5) . . ?
O12T Na1 Sn2 164.9(4) 4_576 . ?
O4SN Na1 Sn2 33.7(3) . . ?
O9SN Na1 Sn2 98.3(4) . . ?
O15S Na1 Sn2 99.0(4) . . ?
O10S Na1 Sn2 34.0(3) . . ?
O49 Na1 Sn2 93.4(3) . . ?
O105 Na1 Sn2 92.9(3) . . ?
O4W Na1 Sn1 168.4(5) . . ?
O12T Na1 Sn1 91.1(4) 4_576 . ?
O4SN Na1 Sn1 99.0(4) . . ?
O9SN Na1 Sn1 33.6(3) . . ?
O15S Na1 Sn1 33.9(3) . . ?
O10S Na1 Sn1 98.9(4) . . ?
O49 Na1 Sn1 92.7(3) . . ?
O105 Na1 Sn1 92.7(3) . . ?
Sn2 Na1 Sn1 102.43(18) . . ?
O4W Na1 W4 85.0(5) . . ?
O12T Na1 W4 109.0(4) 4_576 . ?
O4SN Na1 W4 29.1(3) . . ?
O9SN Na1 W4 72.7(4) . . ?
O15S Na1 W4 132.3(4) . . ?
O10S Na1 W4 95.5(4) . . ?
O49 Na1 W4 32.2(3) . . ?
O105 Na1 W4 151.9(4) . . ?
Sn2 Na1 W4 61.68(14) . . ?
Sn1 Na1 W4 103.8(2) . . ?
O4W Na1 W9 121.2(5) . . ?
O12T Na1 W9 76.3(4) 4_576 . ?
O4SN Na1 W9 73.8(4) . . ?
O9SN Na1 W9 28.7(3) . . ?
O15S Na1 W9 94.3(4) . . ?
O10S Na1 W9 132.6(4) . . ?
O49 Na1 W9 32.5(3) . . ?
O105 Na1 W9 150.4(4) . . ?
Sn2 Na1 W9 104.5(2) . . ?
Sn1 Na1 W9 60.62(12) . . ?
W4 Na1 W9 55.60(13) . . ?
As1 O1A1 W5 117.7(6) . . ?
As1 O1A1 W2 133.1(6) . . ?
W5 O1A1 W2 92.6(5) . . ?
As1 O1A1 W6 119.4(6) . . ?
W5 O1A1 W6 92.8(4) . . ?
W2 O1A1 W6 91.5(4) . . ?
As1 O2A1 W3 134.0(6) . . ?
As1 O2A1 W8 118.2(6) . . ?
W3 O2A1 W8 92.1(4) . . ?
As1 O2A1 W7 119.9(6) . . ?
W3 O2A1 W7 91.4(4) . . ?
W8 O2A1 W7 90.4(4) . . ?
As1 O3A1 W1 136.5(6) . . ?
As1 O3A1 W9 116.0(6) . . ?
W1 O3A1 W9 92.6(4) . . ?
As1 O3A1 W4 116.9(6) . . ?
W1 O3A1 W4 92.9(4) . . ?
W9 O3A1 W4 91.4(4) . . ?
As2 O1A2 W11 117.9(6) . . ?
As2 O1A2 W17 133.7(7) . . ?
W11 O1A2 W17 92.4(5) . . ?
As2 O1A2 W12 120.1(6) . . ?
W11 O1A2 W12 91.4(5) . . ?
W17 O1A2 W12 90.9(4) . . ?
As2 O2A2 W14 117.6(6) . . ?
As2 O2A2 W18 133.3(6) . . ?
W14 O2A2 W18 92.6(4) . . ?
As2 O2A2 W13 119.6(6) . . ?
W14 O2A2 W13 91.9(4) . . ?
W18 O2A2 W13 91.9(4) . . ?
As2 O3A2 W16 135.2(6) . . ?
As2 O3A2 W10 116.5(6) . . ?
W16 O3A2 W10 93.6(5) . . ?
As2 O3A2 W15 116.1(6) . . ?
W16 O3A2 W15 93.4(5) . . ?
W10 O3A2 W15 92.3(4) . . ?
W2 O12 W1 150.6(7) . . ?
W3 O13 W1 150.9(8) . . ?
W1 O14 W4 120.1(6) . . ?
W1 O19 W9 122.2(7) . . ?
W2 O23 W3 150.6(8) . . ?
W2 O25 W5 121.1(7) . . ?
W6 O26 W2 122.1(7) . . ?
W7 O37 W3 120.2(7) . . ?
W3 O38 W8 121.9(7) . . ?
W4 O45 W5 147.1(7) . . ?
W4 O49 W9 120.6(7) . . ?
W4 O49 Na1 94.4(5) . . ?
W9 O49 Na1 94.4(5) . . ?
W4 O4SN Sn2 138.5(7) . . ?
W4 O4SN Na1 111.8(6) . . ?
Sn2 O4SN Na1 104.2(6) . . ?
W6 O56 W5 120.9(6) . . ?
W5 O5SN Sn2 139.6(7) . . ?
W6 O67 W7 153.8(8) . . ?
W19 O619 W6 151.2(8) . . ?
W7 O78 W8 121.6(7) . . ?
W7 O719 W19 152.7(7) . . ?
W8 O89 W9 149.7(7) . . ?
W8 O8SN Sn1 135.1(7) . . ?
W9 O9SN Sn1 135.3(7) . . ?
W9 O9SN Na1 112.5(6) . . ?
Sn1 O9SN Na1 104.7(5) . . ?
W10 O101 W11 147.2(8) . . ?
W10 O105 W15 120.6(7) . . ?
W10 O105 Na1 94.5(6) . . ?
W15 O105 Na1 94.1(5) . . ?
W16 O106 W10 119.8(7) . . ?
W10 O10S Sn2 139.1(7) . . ?
W10 O10S Na1 112.4(6) . . ?
Sn2 O10S Na1 103.1(6) . . ?
W12 O112 W11 120.1(6) . . ?
W17 O117 W11 120.7(6) . . ?
W11 O11S Sn2 138.9(7) . . ?
W12 O123 W13 150.8(7) . . ?
W12 O127 W17 122.8(7) . . ?
W19 O129 W12 153.5(7) . . ?
W12 O12T Na1 152.9(7) . 4_575 ?
W14 O134 W13 121.9(7) . . ?
W18 O138 W13 122.1(7) . . ?
W13 O139 W19 154.8(8) . . ?
W15 O145 W14 147.7(8) . . ?
W18 O148 W14 120.4(8) . . ?
W14 O14S Sn1 138.0(7) . . ?
W16 O156 W15 121.3(7) . . ?
W15 O15S Sn1 136.1(7) . . ?
W15 O15S Na1 113.8(6) . . ?
Sn1 O15S Na1 104.1(6) . . ?
W17 O167 W16 150.2(8) . . ?
W18 O168 W16 151.5(8) . . ?
W18 O178 W17 151.3(8) . . ?
C6 C1 C2 118.1(19) . . ?
C6 C1 Sn1 120.4(16) . . ?
C2 C1 Sn1 121.4(15) . . ?
C3 C2 C1 122(2) . . ?
C2 C3 C4 122(2) . . ?
C5 C4 C3 118(2) . . ?
C6 C5 C4 120(2) . . ?
C1 C6 C5 120.9(19) . . ?
C12 C7 C8 118.2(19) . . ?
C12 C7 Sn2 122.2(15) . . ?
C8 C7 Sn2 119.6(15) . . ?
C9 C8 C7 121(2) . . ?
C8 C9 C10 119(2) . . ?
C11 C10 C9 123(2) . . ?
C10 C11 C12 117(2) . . ?
C7 C12 C11 122(2) . . ?

loop_
_geom_bond_atom_site_label_1
_geom_bond_atom_site_label_2
_geom_bond_distance
_geom_bond_site_symmetry_2
_geom_bond_publ_flag
W1 O1T 1.699(15) . ?
W1 O19 1.893(13) . ?
W1 O14 1.893(13) . ?
W1 O13 1.930(13) . ?
W1 O12 1.948(12) . ?
W1 O3A1 2.298(12) . ?
W2 O2T 1.715(16) . ?
W2 O23 1.873(14) . ?
W2 O12 1.878(12) . ?
W2 O25 1.915(13) . ?
W2 O26 1.932(13) . ?
W2 O1A1 2.342(13) . ?
W3 O3T 1.698(16) . ?
W3 O13 1.888(13) . ?
W3 O38 1.904(13) . ?
W3 O23 1.930(14) . ?
W3 O37 1.955(14) . ?
W3 O2A1 2.327(12) . ?
W4 O4T 1.701(14) . ?
W4 O4SN 1.878(13) . ?
W4 O45 1.910(13) . ?
W4 O49 1.917(13) . ?
W4 O14 1.994(13) . ?
W4 O3A1 2.348(12) . ?
W4 Na1 3.584(9) . ?
W5 O5T 1.721(14) . ?
W5 O5SN 1.856(13) . ?
W5 O45 1.928(13) . ?
W5 O56 1.944(12) . ?
W5 O25 1.949(14) . ?
W5 O1A1 2.309(13) . ?
W6 O6T 1.718(14) . ?
W6 O67 1.901(14) . ?
W6 O26 1.905(14) . ?
W6 O619 1.924(13) . ?
W6 O56 1.931(12) . ?
W6 O1A1 2.343(12) . ?
W7 O7T 1.717(14) . ?
W7 O719 1.890(13) . ?
W7 O78 1.904(13) . ?
W7 O67 1.911(14) . ?
W7 O37 1.935(14) . ?
W7 O2A1 2.382(12) . ?
W8 O8T 1.721(15) . ?
W8 O8SN 1.839(13) . ?
W8 O89 1.885(12) . ?
W8 O78 1.929(12) . ?
W8 O38 1.935(14) . ?
W8 O2A1 2.334(12) . ?
W9 O9T 1.710(14) . ?
W9 O9SN 1.869(12) . ?
W9 O19 1.932(13) . ?
W9 O89 1.940(13) . ?
W9 O49 1.940(13) . ?
W9 O3A1 2.332(12) . ?
W9 Na1 3.598(8) . ?
W10 O10T 1.736(15) . ?
W10 O10S 1.864(13) . ?
W10 O101 1.903(13) . ?
W10 O105 1.910(14) . ?
W10 O106 1.954(13) . ?
W10 O3A2 2.319(13) . ?
W10 Na1 3.607(8) . ?
W11 O11T 1.714(14) . ?
W11 O11S 1.827(13) . ?
W11 O101 1.939(13) . ?
W11 O117 1.952(13) . ?
W11 O112 1.956(12) . ?
W11 O1A2 2.308(13) . ?
W12 O12T 1.698(13) . ?
W12 O123 1.906(12) . ?
W12 O112 1.906(12) . ?
W12 O127 1.914(13) . ?
W12 O129 1.921(12) . ?
W12 O1A2 2.368(13) . ?
W13 O13T 1.710(14) . ?
W13 O139 1.865(13) . ?
W13 O134 1.932(13) . ?
W13 O138 1.938(14) . ?
W13 O123 1.945(12) . ?
W13 O2A2 2.355(12) . ?
W14 O14T 1.715(13) . ?
W14 O14S 1.823(12) . ?
W14 O134 1.910(13) . ?
W14 O145 1.927(13) . ?
W14 O148 1.952(15) . ?
W14 O2A2 2.319(12) . ?
W15 O15T 1.708(13) . ?
W15 O15S 1.863(13) . ?
W15 O145 1.905(13) . ?
W15 O105 1.956(14) . ?
W15 O156 1.980(14) . ?
W15 O3A2 2.339(12) . ?
W15 Na1 3.623(8) . ?
W16 O16T 1.667(16) . ?
W16 O156 1.883(14) . ?
W16 O106 1.929(13) . ?
W16 O168 1.930(14) . ?
W16 O167 1.937(13) . ?
W16 O3A2 2.290(13) . ?
W17 O17T 1.703(15) . ?
W17 O167 1.882(13) . ?
W17 O178 1.907(14) . ?
W17 O117 1.913(13) . ?
W17 O127 1.914(13) . ?
W17 O1A2 2.346(13) . ?
W18 O18T 1.695(16) . ?
W18 O168 1.893(14) . ?
W18 O178 1.896(14) . ?
W18 O138 1.912(13) . ?
W18 O148 1.925(15) . ?
W18 O2A2 2.333(12) . ?
W19 O19T 1.710(15) . ?
W19 O619 1.895(13) . ?
W19 O129 1.906(12) . ?
W19 O719 1.933(12) . ?
W19 O139 1.936(13) . ?
W19 O1WW 2.289(13) . ?
Sn1 O9SN 2.028(12) . ?
Sn1 O14S 2.035(12) . ?
Sn1 O15S 2.040(13) . ?
Sn1 O8SN 2.042(13) . ?
Sn1 C1 2.10(2) . ?
Sn1 Na1 3.547(7) . ?
Sn2 O5SN 1.995(13) . ?
Sn2 O4SN 2.017(12) . ?
Sn2 O10S 2.024(13) . ?
Sn2 O11S 2.066(12) . ?
Sn2 C7 2.118(19) . ?
Sn2 Na1 3.521(7) . ?
As1 O2A1 1.771(12) . ?
As1 O3A1 1.788(12) . ?
As1 O1A1 1.795(13) . ?
As2 O1A2 1.786(13) . ?
As2 O2A2 1.798(12) . ?
As2 O3A2 1.799(13) . ?
Na1 O4W 2.287(19) . ?
Na1 O12T 2.401(14) 4_576 ?
Na1 O4SN 2.435(15) . ?
Na1 O9SN 2.440(14) . ?
Na1 O15S 2.446(15) . ?
Na1 O10S 2.458(15) . ?
Na1 O49 2.884(16) . ?
Na1 O105 2.913(17) . ?
O12T Na1 2.401(14) 4_575 ?
C1 C6 1.40(3) . ?
C1 C2 1.41(3) . ?
C2 C3 1.34(3) . ?
C3 C4 1.42(3) . ?
C4 C5 1.42(3) . ?
C5 C6 1.40(3) . ?
C7 C12 1.39(3) . ?
C7 C8 1.41(3) . ?
C8 C9 1.38(3) . ?
C9 C10 1.41(3) . ?
C10 C11 1.36(3) . ?
C11 C12 1.43(3) . ?
O1W O23W 1.62(5) . ?
